data_2223410
loop_
_publ_author_name
'L\'opez-Rodr\'iguez, Mat\'ias'
'Reina, Mat\'ias'
'Dom\'inguez-D\'iaz, D. M.'
'Fajardo, V.'
'Villarroel, L.'

_publ_section_title
;
 ({-})-Istanbulin A
;
_journal_coeditor_code HG2542
_journal_issue 10
_journal_name_full 'Acta Crystallographica Section E'
_journal_page_first o2330
_journal_paper_doi 10.1107/S1600536809033418
_journal_volume 65
_journal_year 2009
_chemical_formula_iupac 'C15 H20 O4'
_chemical_formula_moiety 'C15 H20 O4'
_chemical_formula_sum 'C15 H20 O4'
_chemical_formula_weight 264.31
_chemical_name_common '(-)-Istanbulin A'
_chemical_name_systematic
;
9a-hydroxy-3,4a,5-trimethyl-4a,6,7,8a,9,9a-hexahydro-4<i>H</i>,5<i>H</i>-
naphtho[2,3-<i>b</i>]furan-2,8-dione
;
_space_group_IT_number 4
_symmetry_cell_setting monoclinic
_symmetry_space_group_name_Hall 'P 2yb'
_symmetry_space_group_name_H-M 'P 1 21 1'
_atom_sites_solution_hydrogens difmap
_atom_sites_solution_primary direct
_atom_sites_solution_secondary difmap
_audit_creation_method SHELXL-97
_cell_angle_alpha 90.00
_cell_angle_beta 115.47(4)
_cell_angle_gamma 90.00
_cell_formula_units_Z 2
_cell_length_a 7.432(4)
_cell_length_b 13.010(6)
_cell_length_c 8.161(6)
_cell_measurement_reflns_used 297
_cell_measurement_temperature 293(2)
_cell_measurement_theta_max 23.7
_cell_measurement_theta_min 4.3
_cell_volume 712.4(8)
_computing_cell_refinement 'SCALEPACK (Otwinowski & Minor, 1997)'
_computing_data_collection 'COLLECT (Nonius, 2000)'
_computing_data_reduction 'SCALEPACK and DENZO (Otwinowski & Minor, 1997)'
_computing_molecular_graphics 'PLATON (Spek, 2009)'
_computing_publication_material '<i>Win</i>GX (Farrugia,1999)'
_computing_structure_refinement 'SHELXL97 (Sheldrick, 2008 )'
_computing_structure_solution 'SIR97 (Altomare <i>et al.</i>, 1999)'
_diffrn_ambient_temperature 293(2)
_diffrn_detector_area_resol_mean 9
_diffrn_measured_fraction_theta_full 0.981
_diffrn_measured_fraction_theta_max 0.981
_diffrn_measurement_device '95mm CCDcamera on \\k goniostat'
_diffrn_measurement_device_type 'Enraf--Nonius KappaCCD'
_diffrn_measurement_method '\f and \w'
_diffrn_radiation_monochromator graphite
_diffrn_radiation_source 'fine-focus sealed tube'
_diffrn_radiation_type MoK\a
_diffrn_radiation_wavelength 0.71073
_diffrn_reflns_av_R_equivalents 0.0180
_diffrn_reflns_av_sigmaI/netI 0.0217
_diffrn_reflns_limit_h_max 9
_diffrn_reflns_limit_h_min -9
_diffrn_reflns_limit_k_max 15
_diffrn_reflns_limit_k_min -16
_diffrn_reflns_limit_l_max 10
_diffrn_reflns_limit_l_min -10
_diffrn_reflns_number 4410
_diffrn_reflns_theta_full 27.50
_diffrn_reflns_theta_max 27.50
_diffrn_reflns_theta_min 6.41
_exptl_absorpt_coefficient_mu 0.088
_exptl_absorpt_correction_type none
_exptl_crystal_colour colourless
_exptl_crystal_density_diffrn 1.232
_exptl_crystal_density_method 'not measured'
_exptl_crystal_description block
_exptl_crystal_F_000 284
_exptl_crystal_size_max 0.45
_exptl_crystal_size_mid 0.35
_exptl_crystal_size_min 0.25
_refine_diff_density_max 0.196
_refine_diff_density_min -0.115
_refine_ls_extinction_method none
_refine_ls_goodness_of_fit_ref 1.039
_refine_ls_hydrogen_treatment mixed
_refine_ls_matrix_type full
_refine_ls_number_parameters 186
_refine_ls_number_reflns 1678
_refine_ls_number_restraints 1
_refine_ls_restrained_S_all 1.038
_refine_ls_R_factor_all 0.0451
_refine_ls_R_factor_gt 0.0378
_refine_ls_shift/su_max 0.001
_refine_ls_shift/su_mean 0.001
_refine_ls_structure_factor_coef Fsqd
_refine_ls_weighting_details 'calc w=1/[\s^2^(Fo^2^)+(0.0482P)^2^+0.0898P] where P=(Fo^2^+2Fc^2^)/3'
_refine_ls_weighting_scheme calc
_refine_ls_wR_factor_gt 0.0912
_refine_ls_wR_factor_ref 0.0951
_reflns_number_gt 1485
_reflns_number_total 1678
_reflns_threshold_expression I>2\s(I)
_cod_data_source_file hg2542.cif
_cod_data_source_block I
_cod_original_sg_symbol_H-M 'P 21'
_cod_database_code 2223410
_cod_database_fobs_code 2223410

loop_
_symmetry_equiv_pos_as_xyz
'x, y, z'
'-x, y+1/2, -z'

loop_
_atom_site_type_symbol
_atom_site_label
_atom_site_fract_x
_atom_site_fract_y
_atom_site_fract_z
_atom_site_U_iso_or_equiv
_atom_site_adp_type
_atom_site_calc_flag
_atom_site_refinement_flags
_atom_site_occupancy
_atom_site_disorder_assembly
_atom_site_disorder_group
O O1 0.4955(3) 0.50383(14) 0.8319(2) 0.0568(5) Uani d . 1 . .
O O2 0.5421(4) 0.5731(2) 0.6018(3) 0.0869(7) Uani d . 1 . .
O O3 0.6082(2) 0.37119(15) 1.04064(19) 0.0521(4) Uani d . 1 . .
H H3 0.713(5) 0.354(3) 1.018(4) 0.079(9) Uiso d . 1 . .
O O4 -0.0560(2) 0.35876(16) 0.9801(3) 0.0635(5) Uani d . 1 . .
C C1 0.0324(3) 0.28290(19) 0.9675(3) 0.0456(5) Uani d . 1 . .
C C2 -0.0216(4) 0.1763(2) 0.9971(4) 0.0635(7) Uani d . 1 . .
H H2A -0.1422 0.1778 1.0153 0.079(9) Uiso calc R 1 . .
H H2B 0.0844 0.1476 1.1053 0.073(9) Uiso calc R 1 . .
C C3 -0.0542(4) 0.1087(2) 0.8333(4) 0.0643(7) Uani d . 1 . .
H H3A -0.1759 0.1299 0.7312 0.074(9) Uiso calc R 1 . .
H H3B -0.0713 0.0379 0.8615 0.059(8) Uiso calc R 1 . .
C C4 0.1189(4) 0.11441(18) 0.7792(3) 0.0518(6) Uani d . 1 . .
H H4 0.2377 0.0891 0.8827 0.059(7) Uiso calc R 1 . .
C C5 0.1632(3) 0.22659(16) 0.7435(3) 0.0375(4) Uani d . 1 . .
C C6 0.3567(3) 0.22904(18) 0.7137(3) 0.0448(5) Uani d . 1 . .
H H6A 0.4602 0.1896 0.8084 0.057(7) Uiso calc R 1 . .
H H6B 0.3309 0.1977 0.5979 0.050(7) Uiso calc R 1 . .
C C7 0.4259(3) 0.33673(18) 0.7168(3) 0.0422(5) Uani d . 1 . .
C C8 0.4541(3) 0.40177(17) 0.8797(3) 0.0412(5) Uani d . 1 . .
C C9 0.2648(3) 0.40183(17) 0.9078(3) 0.0407(5) Uani d . 1 . .
H H9A 0.1589 0.4368 0.8076 0.036(5) Uiso calc R 1 . .
H H9B 0.2875 0.4377 1.0192 0.043(6) Uiso calc R 1 . .
C C10 0.2059(3) 0.29068(16) 0.9181(3) 0.0372(4) Uani d . 1 . .
H H10 0.3200 0.2583 1.0170 0.044(6) Uiso calc R 1 . .
C C11 0.4554(3) 0.3931(2) 0.5961(3) 0.0488(6) Uani d . 1 . .
C C12 0.5040(4) 0.4988(3) 0.6676(4) 0.0588(6) Uani d . 1 . .
C C13 0.4395(4) 0.3664(3) 0.4119(3) 0.0668(8) Uani d . 1 . .
H H13A 0.5521 0.3940 0.3982 0.090 Uiso calc R 1 . .
H H13B 0.3190 0.3950 0.3207 0.090 Uiso calc R 1 . .
H H13C 0.4374 0.2930 0.3988 0.090 Uiso calc R 1 . .
C C14 -0.0102(3) 0.27228(19) 0.5782(3) 0.0512(5) Uani d . 1 . .
H H14A 0.0173 0.3431 0.5648 0.090 Uiso calc R 1 . .
H H14B -0.1303 0.2676 0.5947 0.090 Uiso calc R 1 . .
H H14C -0.0266 0.2348 0.4713 0.090 Uiso calc R 1 . .
C C15 0.0800(5) 0.0415(2) 0.6210(5) 0.0771(9) Uani d . 1 . .
H H15A 0.1886 0.0454 0.5872 0.090 Uiso calc R 1 . .
H H15B -0.0415 0.0607 0.5195 0.090 Uiso calc R 1 . .
H H15C 0.0685 -0.0276 0.6569 0.090 Uiso calc R 1 . .

loop_
_atom_site_aniso_label
_atom_site_aniso_U_11
_atom_site_aniso_U_22
_atom_site_aniso_U_33
_atom_site_aniso_U_12
_atom_site_aniso_U_13
_atom_site_aniso_U_23
O1 0.0612(10) 0.0542(10) 0.0633(10) -0.0224(8) 0.0348(8) -0.0122(8)
O2 0.0968(16) 0.0837(16) 0.0944(16) -0.0249(13) 0.0548(14) 0.0156(13)
O3 0.0339(7) 0.0817(12) 0.0434(7) -0.0078(8) 0.0194(6) -0.0091(8)
O4 0.0465(9) 0.0680(12) 0.0928(12) -0.0034(9) 0.0460(9) -0.0125(10)
C1 0.0355(10) 0.0562(14) 0.0480(11) -0.0048(10) 0.0208(9) -0.0015(11)
C2 0.0559(14) 0.0680(18) 0.0766(17) -0.0052(13) 0.0378(13) 0.0159(15)
C3 0.0604(15) 0.0452(14) 0.0848(18) -0.0128(12) 0.0289(14) 0.0092(14)
C4 0.0517(12) 0.0354(11) 0.0592(13) 0.0019(10) 0.0153(11) 0.0043(11)
C5 0.0343(9) 0.0339(10) 0.0398(9) 0.0004(8) 0.0118(8) -0.0005(9)
C6 0.0463(11) 0.0476(12) 0.0440(10) 0.0054(10) 0.0228(9) -0.0063(10)
C7 0.0325(9) 0.0558(13) 0.0408(10) -0.0020(9) 0.0183(8) -0.0071(10)
C8 0.0384(10) 0.0472(12) 0.0423(10) -0.0099(9) 0.0213(8) -0.0077(9)
C9 0.0367(9) 0.0430(12) 0.0488(11) -0.0050(8) 0.0244(9) -0.0109(9)
C10 0.0282(8) 0.0438(11) 0.0407(10) 0.0015(8) 0.0161(7) 0.0002(9)
C11 0.0378(10) 0.0703(16) 0.0414(10) -0.0015(10) 0.0201(8) 0.0010(11)
C12 0.0495(13) 0.0745(18) 0.0584(13) -0.0133(12) 0.0290(11) 0.0039(13)
C13 0.0641(14) 0.099(2) 0.0423(11) -0.0002(16) 0.0278(11) 0.0043(14)
C14 0.0465(12) 0.0464(13) 0.0465(11) 0.0016(10) 0.0066(9) 0.0057(11)
C15 0.089(2) 0.0412(14) 0.093(2) -0.0098(14) 0.0316(18) -0.0157(14)

loop_
_atom_type_symbol
_atom_type_description
_atom_type_scat_dispersion_real
_atom_type_scat_dispersion_imag
_atom_type_scat_source
C C 0.0033 0.0000 'International Tables Vol C Tables 4.2.6.8 and 6.1.1.4'
H H 0.0000 0.0000 'International Tables Vol C Tables 4.2.6.8 and 6.1.1.4'
O O 0.0106 0.0000 'International Tables Vol C Tables 4.2.6.8 and 6.1.1.4'

loop_
_geom_angle_atom_site_label_1
_geom_angle_atom_site_label_2
_geom_angle_atom_site_label_3
_geom_angle_site_symmetry_1
_geom_angle_site_symmetry_3
_geom_angle
_geom_angle_publ_flag
C12 O1 C8 . . 108.86(19) ?
C8 O3 H3 . . 108(2) ?
O4 C1 C2 . . 123.30(19) ?
O4 C1 C10 . . 121.5(2) ?
C2 C1 C10 . . 115.2(2) ?
C1 C2 C3 . . 110.2(2) ?
C1 C2 H2A . . 109.6 ?
C3 C2 H2A . . 109.6 ?
C1 C2 H2B . . 109.6 ?
C3 C2 H2B . . 109.6 ?
H2A C2 H2B . . 108.1 ?
C2 C3 C4 . . 112.8(2) ?
C2 C3 H3A . . 109.0 ?
C4 C3 H3A . . 109.0 ?
C2 C3 H3B . . 109.0 ?
C4 C3 H3B . . 109.0 ?
H3A C3 H3B . . 107.8 ?
C15 C4 C3 . . 109.7(2) ?
C15 C4 C5 . . 113.8(2) ?
C3 C4 C5 . . 111.89(19) ?
C15 C4 H4 . . 107.0 ?
C3 C4 H4 . . 107.0 ?
C5 C4 H4 . . 107.0 ?
C14 C5 C4 . . 111.40(18) ?
C14 C5 C6 . . 109.80(18) ?
C4 C5 C6 . . 109.48(18) ?
C14 C5 C10 . . 111.15(18) ?
C4 C5 C10 . . 107.89(17) ?
C6 C5 C10 . . 106.99(16) ?
C7 C6 C5 . . 110.60(17) ?
C7 C6 H6A . . 109.5 ?
C5 C6 H6A . . 109.5 ?
C7 C6 H6B . . 109.5 ?
C5 C6 H6B . . 109.5 ?
H6A C6 H6B . . 108.1 ?
C11 C7 C6 . . 132.6(2) ?
C11 C7 C8 . . 109.9(2) ?
C6 C7 C8 . . 117.24(18) ?
O3 C8 O1 . . 109.53(17) ?
O3 C8 C7 . . 114.85(19) ?
O1 C8 C7 . . 103.91(17) ?
O3 C8 C9 . . 107.47(17) ?
O1 C8 C9 . . 110.88(18) ?
C7 C8 C9 . . 110.20(16) ?
C8 C9 C10 . . 108.33(16) ?
C8 C9 H9A . . 110.0 ?
C10 C9 H9A . . 110.0 ?
C8 C9 H9B . . 110.0 ?
C10 C9 H9B . . 110.0 ?
H9A C9 H9B . . 108.4 ?
C1 C10 C9 . . 112.13(17) ?
C1 C10 C5 . . 110.24(17) ?
C9 C10 C5 . . 114.02(16) ?
C1 C10 H10 . . 106.7 ?
C9 C10 H10 . . 106.7 ?
C5 C10 H10 . . 106.7 ?
C7 C11 C12 . . 108.2(2) ?
C7 C11 C13 . . 130.8(3) ?
C12 C11 C13 . . 120.9(2) ?
O2 C12 O1 . . 121.3(3) ?
O2 C12 C11 . . 129.7(2) ?
O1 C12 C11 . . 108.9(2) ?
C11 C13 H13A . . 109.5 ?
C11 C13 H13B . . 109.5 ?
H13A C13 H13B . . 109.5 ?
C11 C13 H13C . . 109.5 ?
H13A C13 H13C . . 109.5 ?
H13B C13 H13C . . 109.5 ?
C5 C14 H14A . . 109.5 ?
C5 C14 H14B . . 109.5 ?
H14A C14 H14B . . 109.5 ?
C5 C14 H14C . . 109.5 ?
H14A C14 H14C . . 109.5 ?
H14B C14 H14C . . 109.5 ?
C4 C15 H15A . . 109.5 ?
C4 C15 H15B . . 109.5 ?
H15A C15 H15B . . 109.5 ?
C4 C15 H15C . . 109.5 ?
H15A C15 H15C . . 109.5 ?
H15B C15 H15C . . 109.5 ?

loop_
_geom_bond_atom_site_label_1
_geom_bond_atom_site_label_2
_geom_bond_site_symmetry_2
_geom_bond_distance
_geom_bond_publ_flag
O1 C12 . 1.371(3) ?
O1 C8 . 1.454(3) ?
O2 C12 . 1.198(4) ?
O3 C8 . 1.379(3) ?
O3 H3 . 0.90(4) ?
O4 C1 . 1.214(3) ?
C1 C2 . 1.493(4) ?
C1 C10 . 1.511(3) ?
C2 C3 . 1.530(4) ?
C2 H2A . 0.9700 ?
C2 H2B . 0.9700 ?
C3 C4 . 1.532(4) ?
C3 H3A . 0.9700 ?
C3 H3B . 0.9700 ?
C4 C15 . 1.526(4) ?
C4 C5 . 1.551(3) ?
C4 H4 . 0.9800 ?
C5 C14 . 1.529(3) ?
C5 C6 . 1.558(3) ?
C5 C10 . 1.561(3) ?
C6 C7 . 1.489(3) ?
C6 H6A . 0.9700 ?
C6 H6B . 0.9700 ?
C7 C11 . 1.320(3) ?
C7 C8 . 1.512(3) ?
C8 C9 . 1.519(3) ?
C9 C10 . 1.524(3) ?
C9 H9A . 0.9700 ?
C9 H9B . 0.9700 ?
C10 H10 . 0.9800 ?
C11 C12 . 1.477(4) ?
C11 C13 . 1.497(3) ?
C13 H13A . 0.9600 ?
C13 H13B . 0.9600 ?
C13 H13C . 0.9600 ?
C14 H14A . 0.9600 ?
C14 H14B . 0.9600 ?
C14 H14C . 0.9600 ?
C15 H15A . 0.9600 ?
C15 H15B . 0.9600 ?
C15 H15C . 0.9600 ?

loop_
_geom_hbond_atom_site_label_D
_geom_hbond_atom_site_label_H
_geom_hbond_atom_site_label_A
_geom_hbond_site_symmetry_A
_geom_hbond_distance_DH
_geom_hbond_distance_HA
_geom_hbond_distance_DA
_geom_hbond_angle_DHA
O3 H3 O4 1_655 0.90(4) 1.87(4) 2.750(3) 164(4)

loop_
_geom_torsion_atom_site_label_1
_geom_torsion_atom_site_label_2
_geom_torsion_atom_site_label_3
_geom_torsion_atom_site_label_4
_geom_torsion_site_symmetry_1
_geom_torsion_site_symmetry_2
_geom_torsion_site_symmetry_3
_geom_torsion_site_symmetry_4
_geom_torsion
_geom_torsion_publ_flag
O4 C1 C2 C3 . . . . 126.2(3) ?
C10 C1 C2 C3 . . . . -53.2(3) ?
C1 C2 C3 C4 . . . . 51.1(3) ?
C2 C3 C4 C15 . . . . 177.4(2) ?
C2 C3 C4 C5 . . . . -55.3(3) ?
C15 C4 C5 C14 . . . . 59.4(3) ?
C3 C4 C5 C14 . . . . -65.6(3) ?
C15 C4 C5 C6 . . . . -62.2(3) ?
C3 C4 C5 C6 . . . . 172.73(19) ?
C15 C4 C5 C10 . . . . -178.3(2) ?
C3 C4 C5 C10 . . . . 56.6(2) ?
C14 C5 C6 C7 . . . . 69.0(2) ?
C4 C5 C6 C7 . . . . -168.42(18) ?
C10 C5 C6 C7 . . . . -51.8(2) ?
C5 C6 C7 C11 . . . . -120.6(2) ?
C5 C6 C7 C8 . . . . 53.2(2) ?
C12 O1 C8 O3 . . . . 119.6(2) ?
C12 O1 C8 C7 . . . . -3.5(2) ?
C12 O1 C8 C9 . . . . -121.9(2) ?
C11 C7 C8 O3 . . . . -117.3(2) ?
C6 C7 C8 O3 . . . . 67.5(2) ?
C11 C7 C8 O1 . . . . 2.3(2) ?
C6 C7 C8 O1 . . . . -172.85(17) ?
C11 C7 C8 C9 . . . . 121.1(2) ?
C6 C7 C8 C9 . . . . -54.0(2) ?
O3 C8 C9 C10 . . . . -72.0(2) ?
O1 C8 C9 C10 . . . . 168.34(16) ?
C7 C8 C9 C10 . . . . 53.8(2) ?
O4 C1 C10 C9 . . . . 6.0(3) ?
C2 C1 C10 C9 . . . . -174.5(2) ?
O4 C1 C10 C5 . . . . -122.1(2) ?
C2 C1 C10 C5 . . . . 57.3(2) ?
C8 C9 C10 C1 . . . . 173.39(16) ?
C8 C9 C10 C5 . . . . -60.4(2) ?
C14 C5 C10 C1 . . . . 66.0(2) ?
C4 C5 C10 C1 . . . . -56.4(2) ?
C6 C5 C10 C1 . . . . -174.11(18) ?
C14 C5 C10 C9 . . . . -61.1(2) ?
C4 C5 C10 C9 . . . . 176.45(16) ?
C6 C5 C10 C9 . . . . 58.7(2) ?
C6 C7 C11 C12 . . . . 173.9(2) ?
C8 C7 C11 C12 . . . . -0.3(2) ?
C6 C7 C11 C13 . . . . -3.7(4) ?
C8 C7 C11 C13 . . . . -177.9(2) ?
C8 O1 C12 O2 . . . . -177.8(2) ?
C8 O1 C12 C11 . . . . 3.5(3) ?
C7 C11 C12 O2 . . . . 179.5(3) ?
C13 C11 C12 O2 . . . . -2.6(4) ?
C7 C11 C12 O1 . . . . -2.0(3) ?
C13 C11 C12 O1 . . . . 175.8(2) ?

loop_
_cod_related_entry_id
_cod_related_entry_database
_cod_related_entry_code
1 ChemSpider 2339864
